data_7060001
loop_
_publ_author_name
'Biswal, Debanjana'
'Roy, Malini'
'Pramanik, Nikhil Ranjan'
'Paul, Suvendu'
'Drew, Michael G. B.'
'Chakrabarti, Syamal'

_publ_section_title
;
 The vital role of ditopic N--N bridging ligands with different lengths in
 the formation of new binuclear dioxomolybdenum(vi) complexes: synthesis,
 crystal structures, supramolecular framework and protein binding studies
;
_journal_issue 38
_journal_name_full 'New Journal of Chemistry'
_journal_page_first 16645
_journal_page_last 16664
_journal_paper_doi 10.1039/D0NJ03702H
_journal_volume 44
_journal_year 2020
_chemical_formula_moiety 'C42 H32 Br2 Mo2 N6 O6 S4, 2(C H Cl3)'
_chemical_formula_sum 'C44 H34 Br2 Cl6 Mo2 N6 O6 S4'
_chemical_formula_weight 1435.41
_space_group_crystal_system triclinic
_space_group_IT_number 2
_space_group_name_Hall '-P 1'
_space_group_name_H-M_alt 'P -1'
_atom_sites_solution_hydrogens geom
_audit_creation_method SHELXL-2016/6
_audit_update_record
;
2020-08-24 deposited with the CCDC.	2020-09-14 downloaded from the CCDC.
;
_cell_angle_alpha 69.636(10)
_cell_angle_beta 65.582(9)
_cell_angle_gamma 66.708(10)
_cell_formula_units_Z 1
_cell_length_a 11.0645(10)
_cell_length_b 11.1077(14)
_cell_length_c 13.1366(13)
_cell_measurement_reflns_used 9305
_cell_measurement_temperature 150(2)
_cell_measurement_theta_max 30.00
_cell_measurement_theta_min 3.35
_cell_volume 1317.0(3)
_computing_cell_refinement 'Crysalis, Oxford Diffraction'
_computing_data_collection 'Crysalis, Oxford Diffraction'
_computing_data_reduction 'Crysalis, Oxford Diffraction'
_computing_molecular_graphics PLATON(Spek,2004)
_computing_publication_material 'SHELXL, PLATON, WINGX (Ferrugia, 2012)'
_computing_structure_refinement 'SHELXL-2016/6 (Sheldrick, 2016)'
_computing_structure_solution 'SHELXS (Sheldrick, 2008)'
_diffrn_ambient_temperature 150(2)
_diffrn_measured_fraction_theta_full 0.981
_diffrn_measured_fraction_theta_max 0.956
_diffrn_measurement_device_type 'Oxford Diffaction X-Calibor System'
_diffrn_measurement_method '321 frames, counting time 10 s.'
_diffrn_radiation_monochromator graphite
_diffrn_radiation_source 'fine-focus sealed tube'
_diffrn_radiation_type MoK\a
_diffrn_radiation_wavelength 0.71073
_diffrn_reflns_av_R_equivalents 0.0471
_diffrn_reflns_av_unetI/netI 0.1266
_diffrn_reflns_Laue_measured_fraction_full 0.981
_diffrn_reflns_Laue_measured_fraction_max 0.956
_diffrn_reflns_limit_h_max 15
_diffrn_reflns_limit_h_min -12
_diffrn_reflns_limit_k_max 15
_diffrn_reflns_limit_k_min -15
_diffrn_reflns_limit_l_max 18
_diffrn_reflns_limit_l_min -16
_diffrn_reflns_number 9305
_diffrn_reflns_point_group_measured_fraction_full 0.981
_diffrn_reflns_point_group_measured_fraction_max 0.956
_diffrn_reflns_theta_full 25.242
_diffrn_reflns_theta_max 29.997
_diffrn_reflns_theta_min 3.350
_diffrn_standards_decay_% n/a
_diffrn_standards_interval_count n/a
_diffrn_standards_interval_time n/a
_exptl_absorpt_coefficient_mu 2.508
_exptl_absorpt_correction_T_max 1.000
_exptl_absorpt_correction_T_min 0.898
_exptl_absorpt_correction_type empirical
_exptl_absorpt_process_details 'ABSPACK, Oxford Diffraction Ltd'
_exptl_crystal_colour orange
_exptl_crystal_density_diffrn 1.810
_exptl_crystal_description cuboid
_exptl_crystal_F_000 708
_exptl_crystal_size_max 0.24
_exptl_crystal_size_mid 0.05
_exptl_crystal_size_min 0.05
_refine_diff_density_max 1.165
_refine_diff_density_min -1.247
_refine_diff_density_rms 0.160
_refine_ls_extinction_method none
_refine_ls_goodness_of_fit_ref 0.981
_refine_ls_hydrogen_treatment constr
_refine_ls_matrix_type full
_refine_ls_number_parameters 321
_refine_ls_number_reflns 7342
_refine_ls_number_restraints 4
_refine_ls_restrained_S_all 0.997
_refine_ls_R_factor_all 0.1168
_refine_ls_R_factor_gt 0.0695
_refine_ls_shift/su_max 0.000
_refine_ls_shift/su_mean 0.000
_refine_ls_structure_factor_coef Fsqd
_refine_ls_weighting_details 'w=1/[\s^2^(Fo^2^)+(0.0264P)^2^] where P=(Fo^2^+2Fc^2^)/3'
_refine_ls_weighting_scheme calc
_refine_ls_wR_factor_gt 0.1052
_refine_ls_wR_factor_ref 0.1238
_reflns_Friedel_coverage 0.000
_reflns_number_gt 4729
_reflns_number_total 7342
_reflns_threshold_expression 'I > 2\s(I)'
_cod_data_source_file d0nj03702h2.cif
_cod_data_source_block complex2
_cod_depositor_comments 'Adding full bibliography for 7059999--7060002.cif.'
_cod_database_code 7060001
_shelx_shelxl_version_number 2016/6
_shelx_space_group_comment
;
The symmetry employed for this shelxl refinement is uniquely defined
by the following loop, which should always be used as a source of
symmetry information in preference to the above space-group names.
They are only intended as comments.
;

loop_
_space_group_symop_operation_xyz
'x, y, z'
'-x, -y, -z'

loop_
_atom_site_label
_atom_site_type_symbol
_atom_site_fract_x
_atom_site_fract_y
_atom_site_fract_z
_atom_site_U_iso_or_equiv
_atom_site_adp_type
_atom_site_occupancy
_atom_site_site_symmetry_order
_atom_site_calc_flag
_atom_site_refinement_flags_posn
_atom_site_refinement_flags_adp
_atom_site_refinement_flags_occupancy
_atom_site_disorder_assembly
_atom_site_disorder_group
Mo1 Mo 0.63391(5) 0.57259(5) 0.16932(4) 0.01859(12) Uani 1 1 d . . . . .
S1 S 0.44609(15) 0.52915(15) 0.34652(12) 0.0259(3) Uani 1 1 d . . . . .
S2 S 0.25172(15) 0.37812(15) 0.42006(12) 0.0262(3) Uani 1 1 d . . . . .
Br1 Br 0.97402(6) 0.24470(6) -0.33900(5) 0.03075(16) Uani 1 1 d . . . . .
O1 O 0.7981(4) 0.5172(4) 0.0431(3) 0.0222(8) Uani 1 1 d . . . . .
O2 O 0.5334(4) 0.6973(4) 0.0942(3) 0.0309(10) Uani 1 1 d . . . . .
O3 O 0.6842(4) 0.6480(4) 0.2320(3) 0.0263(9) Uani 1 1 d . . . . .
C1 C 0.8281(5) 0.4630(5) -0.0452(4) 0.0190(11) Uani 1 1 d . . . . .
C2 C 0.9488(5) 0.4719(6) -0.1356(4) 0.0231(12) Uani 1 1 d . . . . .
H2 H 1.001900 0.520030 -0.136828 0.028 Uiso 1 1 calc R U . . .
C3 C 0.9906(6) 0.4092(6) -0.2244(5) 0.0262(13) Uani 1 1 d . . . . .
H3 H 1.072234 0.414090 -0.284805 0.031 Uiso 1 1 calc R U . . .
C4 C 0.9103(6) 0.3395(5) -0.2224(5) 0.0223(12) Uani 1 1 d . . . . .
C5 C 0.7891(5) 0.3300(5) -0.1343(4) 0.0205(12) Uani 1 1 d . . . . .
H5 H 0.736494 0.282870 -0.135150 0.025 Uiso 1 1 calc R U . . .
C6 C 0.7448(5) 0.3924(5) -0.0422(4) 0.0166(11) Uani 1 1 d . . . . .
C7 C 0.6233(5) 0.3709(5) 0.0510(4) 0.0171(11) Uani 1 1 d . . . . .
H7 H 0.578570 0.319980 0.044181 0.021 Uiso 1 1 calc R U . . .
C8 C 0.3979(5) 0.4190(5) 0.3135(4) 0.0189(11) Uani 1 1 d . . . . .
C9 C 0.2166(6) 0.2783(6) 0.3573(5) 0.0276(13) Uani 1 1 d . . . . .
H9A H 0.118514 0.285033 0.390865 0.033 Uiso 1 1 calc R U . . .
H9B H 0.234383 0.318158 0.276057 0.033 Uiso 1 1 calc R U . . .
C10 C 0.2978(6) 0.1317(6) 0.3710(5) 0.0282(13) Uani 1 1 d . . . . .
C11 C 0.3286(6) 0.0557(6) 0.4706(5) 0.0301(14) Uani 1 1 d . . . . .
H11 H 0.303379 0.096543 0.530324 0.036 Uiso 1 1 calc R U . . .
C12 C 0.3970(6) -0.0814(6) 0.4822(6) 0.0372(16) Uani 1 1 d . . . . .
H12 H 0.418271 -0.131373 0.549162 0.045 Uiso 1 1 calc R U . . .
C13 C 0.4330(7) -0.1429(7) 0.3956(6) 0.0453(18) Uani 1 1 d . . . . .
H13 H 0.478024 -0.234598 0.403623 0.054 Uiso 1 1 calc R U . . .
C14 C 0.4020(7) -0.0673(7) 0.2959(6) 0.0471(19) Uani 1 1 d . . . . .
H14 H 0.425709 -0.108844 0.237053 0.057 Uiso 1 1 calc R U . . .
C15 C 0.3364(7) 0.0685(7) 0.2831(6) 0.0385(16) Uani 1 1 d . . . . .
H15 H 0.317703 0.118383 0.215172 0.046 Uiso 1 1 calc R U . . .
C16 C 0.8515(6) 0.2621(5) 0.2216(5) 0.0241(12) Uani 1 1 d . . . . .
H16 H 0.854564 0.264298 0.149188 0.029 Uiso 1 1 calc R U . . .
C17 C 0.9345(6) 0.1485(5) 0.2753(5) 0.0250(13) Uani 1 1 d . . . . .
H17 H 0.992478 0.078257 0.238448 0.030 Uiso 1 1 calc R U . . .
C18 C 0.9299(5) 0.1412(5) 0.3842(5) 0.0215(12) Uani 1 1 d . . . . .
C19 C 0.8448(5) 0.2520(5) 0.4318(5) 0.0241(12) Uani 1 1 d . . . . .
H19 H 0.840332 0.252636 0.503906 0.029 Uiso 1 1 calc R U . . .
C20 C 0.7669(5) 0.3610(5) 0.3722(4) 0.0211(12) Uani 1 1 d . . . . .
H20 H 0.710539 0.433916 0.406087 0.025 Uiso 1 1 calc R U . . .
C22 C 1.0139(6) 0.0188(6) 0.4421(5) 0.0258(13) Uani 1 1 d . . . . .
H22 H 1.090261 -0.036148 0.397227 0.031 Uiso 1 1 calc R U . . .
N1 N 0.5699(4) 0.4158(4) 0.1439(4) 0.0187(9) Uani 1 1 d . . . . .
N2 N 0.4556(4) 0.3713(4) 0.2218(4) 0.0188(9) Uani 1 1 d . . . . .
N3 N 0.7678(4) 0.3680(4) 0.2676(4) 0.0203(10) Uani 1 1 d . . . . .
Cl1 Cl 0.6392(2) 0.0304(2) 0.01693(17) 0.0687(7) Uani 1 1 d D . . . .
Cl2 Cl 0.7321(2) 0.0224(2) 0.19327(19) 0.0690(6) Uani 1 1 d D . . . .
C1A C 0.7472(6) -0.0658(7) 0.1025(5) 0.055(2) Uiso 0.447(10) 1 d D U P A 1
H1A H 0.697653 -0.131121 0.155665 0.066 Uiso 0.447(10) 1 calc R U P A 1
Cl3 Cl 0.8816(7) -0.1608(6) 0.0164(4) 0.070(3) Uani 0.447(10) 1 d D . P A 1
C1B C 0.7472(6) -0.0658(7) 0.1025(5) 0.055(2) Uiso 0.553(10) 1 d D U P A 2
H1B H 0.730595 -0.153114 0.143644 0.066 Uiso 0.553(10) 1 calc R U P A 2
Cl4 Cl 0.9351(5) -0.0836(8) 0.0198(4) 0.080(3) Uani 0.553(10) 1 d D . P A 2

loop_
_atom_site_aniso_label
_atom_site_aniso_U_11
_atom_site_aniso_U_22
_atom_site_aniso_U_33
_atom_site_aniso_U_23
_atom_site_aniso_U_13
_atom_site_aniso_U_12
Mo1 0.0201(2) 0.0168(2) 0.0215(2) -0.00605(19) -0.0100(2) -0.00293(18)
S1 0.0236(7) 0.0318(8) 0.0257(7) -0.0152(7) -0.0036(6) -0.0084(6)
S2 0.0237(7) 0.0280(8) 0.0242(7) -0.0102(6) -0.0010(6) -0.0082(6)
Br1 0.0306(3) 0.0393(4) 0.0245(3) -0.0166(3) -0.0047(3) -0.0084(3)
O1 0.022(2) 0.029(2) 0.0174(19) -0.0063(17) -0.0064(16) -0.0088(16)
O2 0.036(2) 0.021(2) 0.039(2) -0.0020(19) -0.022(2) -0.0052(18)
O3 0.028(2) 0.022(2) 0.033(2) -0.0074(18) -0.0134(19) -0.0075(17)
C1 0.024(3) 0.018(3) 0.021(3) -0.005(2) -0.015(2) -0.002(2)
C2 0.022(3) 0.031(3) 0.019(3) -0.004(3) -0.005(2) -0.014(2)
C3 0.025(3) 0.037(4) 0.020(3) -0.008(3) -0.004(2) -0.014(3)
C4 0.027(3) 0.022(3) 0.022(3) -0.009(2) -0.013(3) -0.002(2)
C5 0.019(3) 0.028(3) 0.019(3) -0.005(2) -0.010(2) -0.008(2)
C6 0.021(3) 0.015(3) 0.015(2) 0.000(2) -0.011(2) -0.003(2)
C7 0.020(3) 0.020(3) 0.016(2) -0.004(2) -0.008(2) -0.009(2)
C8 0.022(3) 0.014(3) 0.019(3) -0.003(2) -0.009(2) -0.002(2)
C9 0.025(3) 0.037(4) 0.024(3) -0.007(3) -0.006(3) -0.013(3)
C10 0.017(3) 0.033(3) 0.032(3) -0.015(3) 0.003(3) -0.009(2)
C11 0.025(3) 0.033(4) 0.033(3) -0.011(3) -0.003(3) -0.012(3)
C12 0.030(4) 0.031(4) 0.047(4) -0.010(3) -0.007(3) -0.010(3)
C13 0.032(4) 0.037(4) 0.061(5) -0.024(4) 0.006(4) -0.015(3)
C14 0.050(5) 0.050(5) 0.047(4) -0.027(4) 0.008(4) -0.032(4)
C15 0.037(4) 0.046(4) 0.037(4) -0.017(3) -0.001(3) -0.022(3)
C16 0.031(3) 0.019(3) 0.023(3) -0.003(2) -0.013(3) -0.006(2)
C17 0.032(3) 0.021(3) 0.023(3) -0.007(2) -0.015(3) 0.000(2)
C18 0.022(3) 0.023(3) 0.021(3) -0.003(2) -0.010(2) -0.007(2)
C19 0.024(3) 0.025(3) 0.024(3) -0.005(3) -0.010(2) -0.005(2)
C20 0.025(3) 0.024(3) 0.017(3) -0.008(2) -0.007(2) -0.006(2)
C22 0.025(3) 0.025(3) 0.032(3) -0.007(3) -0.014(3) -0.006(2)
N1 0.016(2) 0.023(2) 0.019(2) -0.006(2) -0.0074(19) -0.0050(18)
N2 0.016(2) 0.021(2) 0.020(2) -0.0033(19) -0.0072(19) -0.0061(18)
N3 0.023(2) 0.020(2) 0.019(2) -0.006(2) -0.010(2) -0.0018(19)
Cl1 0.0833(16) 0.1033(19) 0.0457(11) 0.0040(12) -0.0318(12) -0.0594(14)
Cl2 0.0973(18) 0.0721(15) 0.0650(14) -0.0040(12) -0.0486(14) -0.0376(13)
Cl3 0.050(4) 0.041(3) 0.060(3) -0.008(2) 0.009(2) 0.013(2)
Cl4 0.052(3) 0.095(5) 0.058(3) -0.020(3) -0.018(2) 0.015(3)

loop_
_atom_type_symbol
_atom_type_description
_atom_type_scat_dispersion_real
_atom_type_scat_dispersion_imag
_atom_type_scat_source
C C 0.0033 0.0016 'International Tables Vol C Tables 4.2.6.8 and 6.1.1.4'
H H 0.0000 0.0000 'International Tables Vol C Tables 4.2.6.8 and 6.1.1.4'
N N 0.0061 0.0033 'International Tables Vol C Tables 4.2.6.8 and 6.1.1.4'
O O 0.0106 0.0060 'International Tables Vol C Tables 4.2.6.8 and 6.1.1.4'
Mo Mo -1.6832 0.6857 'International Tables Vol C Tables 4.2.6.8 and 6.1.1.4'
S S 0.1246 0.1234 'International Tables Vol C Tables 4.2.6.8 and 6.1.1.4'
Br Br -0.2901 2.4595 'International Tables Vol C Tables 4.2.6.8 and 6.1.1.4'
Cl Cl 0.1484 0.1585 'International Tables Vol C Tables 4.2.6.8 and 6.1.1.4'

loop_
_geom_angle_atom_site_label_1
_geom_angle_atom_site_label_2
_geom_angle_atom_site_label_3
_geom_angle
_geom_angle_site_symmetry_1
_geom_angle_site_symmetry_3
_geom_angle_publ_flag
O2 Mo1 O3 106.68(18) . . ?
O2 Mo1 O1 99.43(17) . . ?
O3 Mo1 O1 104.42(17) . . ?
O2 Mo1 N1 90.58(17) . . ?
O3 Mo1 N1 159.68(16) . . ?
O1 Mo1 N1 82.62(15) . . ?
O2 Mo1 N3 170.23(17) . . ?
O3 Mo1 N3 83.06(15) . . ?
O1 Mo1 N3 78.43(15) . . ?
N1 Mo1 N3 79.70(14) . . ?
O2 Mo1 S1 97.16(15) . . ?
O3 Mo1 S1 90.96(14) . . ?
O1 Mo1 S1 152.98(12) . . ?
N1 Mo1 S1 76.00(12) . . ?
N3 Mo1 S1 81.61(11) . . ?
C8 S1 Mo1 99.93(19) . . ?
C8 S2 C9 102.2(3) . . ?
C1 O1 Mo1 135.8(3) . . ?
O1 C1 C2 117.3(5) . . ?
O1 C1 C6 121.4(5) . . ?
C2 C1 C6 121.1(5) . . ?
C1 C2 C3 120.0(5) . . ?
C1 C2 H2 120.0 . . ?
C3 C2 H2 120.0 . . ?
C4 C3 C2 119.6(5) . . ?
C4 C3 H3 120.2 . . ?
C2 C3 H3 120.2 . . ?
C3 C4 C5 121.7(5) . . ?
C3 C4 Br1 119.2(4) . . ?
C5 C4 Br1 118.9(4) . . ?
C4 C5 C6 119.8(5) . . ?
C4 C5 H5 120.1 . . ?
C6 C5 H5 120.1 . . ?
C1 C6 C5 117.8(5) . . ?
C1 C6 C7 124.9(5) . . ?
C5 C6 C7 117.2(5) . . ?
N1 C7 C6 126.0(5) . . ?
N1 C7 H7 117.0 . . ?
C6 C7 H7 117.0 . . ?
N2 C8 S1 127.5(4) . . ?
N2 C8 S2 120.4(4) . . ?
S1 C8 S2 112.0(3) . . ?
C10 C9 S2 116.7(4) . . ?
C10 C9 H9A 108.1 . . ?
S2 C9 H9A 108.1 . . ?
C10 C9 H9B 108.1 . . ?
S2 C9 H9B 108.1 . . ?
H9A C9 H9B 107.3 . . ?
C11 C10 C15 118.7(6) . . ?
C11 C10 C9 122.4(5) . . ?
C15 C10 C9 118.9(5) . . ?
C10 C11 C12 120.5(6) . . ?
C10 C11 H11 119.7 . . ?
C12 C11 H11 119.7 . . ?
C13 C12 C11 120.3(6) . . ?
C13 C12 H12 119.9 . . ?
C11 C12 H12 119.9 . . ?
C12 C13 C14 119.4(6) . . ?
C12 C13 H13 120.3 . . ?
C14 C13 H13 120.3 . . ?
C15 C14 C13 120.6(7) . . ?
C15 C14 H14 119.7 . . ?
C13 C14 H14 119.7 . . ?
C14 C15 C10 120.5(6) . . ?
C14 C15 H15 119.8 . . ?
C10 C15 H15 119.8 . . ?
N3 C16 C17 124.0(5) . . ?
N3 C16 H16 118.0 . . ?
C17 C16 H16 118.0 . . ?
C18 C17 C16 119.2(5) . . ?
C18 C17 H17 120.4 . . ?
C16 C17 H17 120.4 . . ?
C17 C18 C19 117.0(5) . . ?
C17 C18 C22 118.9(5) . . ?
C19 C18 C22 124.0(5) . . ?
C20 C19 C18 119.9(5) . . ?
C20 C19 H19 120.1 . . ?
C18 C19 H19 120.1 . . ?
N3 C20 C19 123.7(5) . . ?
N3 C20 H20 118.2 . . ?
C19 C20 H20 118.2 . . ?
C22 C22 C18 123.7(7) 2_756 . ?
C22 C22 H22 118.2 2_756 . ?
C18 C22 H22 118.2 . . ?
C7 N1 N2 112.4(4) . . ?
C7 N1 Mo1 124.2(4) . . ?
N2 N1 Mo1 122.9(3) . . ?
C8 N2 N1 113.3(4) . . ?
C16 N3 C20 116.1(4) . . ?
C16 N3 Mo1 124.1(3) . . ?
C20 N3 Mo1 119.6(3) . . ?
Cl3 C1A Cl2 134.2(5) . . ?
Cl3 C1A Cl1 102.7(4) . . ?
Cl2 C1A Cl1 111.0(3) . . ?
Cl3 C1A H1A 101.4 . . ?
Cl2 C1A H1A 101.4 . . ?
Cl1 C1A H1A 101.4 . . ?
Cl2 C1B Cl1 111.0(3) . . ?
Cl2 C1B Cl4 96.6(4) . . ?
Cl1 C1B Cl4 112.5(4) . . ?
Cl2 C1B H1B 112.0 . . ?
Cl1 C1B H1B 112.0 . . ?
Cl4 C1B H1B 112.0 . . ?

loop_
_geom_bond_atom_site_label_1
_geom_bond_atom_site_label_2
_geom_bond_distance
_geom_bond_site_symmetry_2
_geom_bond_publ_flag
Mo1 O2 1.693(3) . ?
Mo1 O3 1.707(4) . ?
Mo1 O1 1.940(4) . ?
Mo1 N1 2.285(4) . ?
Mo1 N3 2.430(4) . ?
Mo1 S1 2.4458(16) . ?
S1 C8 1.746(5) . ?
S2 C8 1.746(6) . ?
S2 C9 1.817(6) . ?
Br1 C4 1.895(5) . ?
O1 C1 1.353(6) . ?
C1 C2 1.384(7) . ?
C1 C6 1.409(7) . ?
C2 C3 1.388(7) . ?
C2 H2 0.9300 . ?
C3 C4 1.379(7) . ?
C3 H3 0.9300 . ?
C4 C5 1.376(7) . ?
C5 C6 1.417(7) . ?
C5 H5 0.9300 . ?
C6 C7 1.433(7) . ?
C7 N1 1.298(6) . ?
C7 H7 0.9300 . ?
C8 N2 1.297(6) . ?
C9 C10 1.505(8) . ?
C9 H9A 0.9700 . ?
C9 H9B 0.9700 . ?
C10 C11 1.383(8) . ?
C10 C15 1.388(8) . ?
C11 C12 1.392(8) . ?
C11 H11 0.9300 . ?
C12 C13 1.367(9) . ?
C12 H12 0.9300 . ?
C13 C14 1.384(9) . ?
C13 H13 0.9300 . ?
C14 C15 1.374(9) . ?
C14 H14 0.9300 . ?
C15 H15 0.9300 . ?
C16 N3 1.333(6) . ?
C16 C17 1.389(7) . ?
C16 H16 0.9300 . ?
C17 C18 1.385(7) . ?
C17 H17 0.9300 . ?
C18 C19 1.387(7) . ?
C18 C22 1.469(7) . ?
C19 C20 1.377(7) . ?
C19 H19 0.9300 . ?
C20 N3 1.345(6) . ?
C20 H20 0.9300 . ?
C22 C22 1.362(10) 2_756 ?
C22 H22 0.9300 . ?
N1 N2 1.401(6) . ?
Cl1 C1B 1.760(6) . ?
Cl1 C1A 1.760(6) . ?
Cl2 C1B 1.711(6) . ?
Cl2 C1A 1.711(6) . ?
C1A Cl3 1.674(6) . ?
C1A H1A 0.9800 . ?
C1B Cl4 1.870(7) . ?
C1B H1B 0.9800 . ?

loop_
_geom_hbond_atom_site_label_D
_geom_hbond_atom_site_label_H
_geom_hbond_atom_site_label_A
_geom_hbond_distance_DH
_geom_hbond_distance_HA
_geom_hbond_distance_DA
_geom_hbond_angle_DHA
_geom_hbond_site_symmetry_A
C16 H16 Cl3 0.93 2.90 3.456(7) 119.7 2_755
C19 H19 Br1 0.93 2.96 3.796(5) 150.7 1_556
C1A H1A O3 0.98 2.35 3.240(8) 151.3 1_545
C1B H1B O3 0.98 2.26 3.240(8) 176.5 1_545
